data_9017712
loop_
_publ_author_name
'Pieczka, A.'
'Hawthorne, F. C.'
'Ball, N.'
'Abdu, Y.'
'Golebiowska, B.'
'Wlodek, A.'
'Zukrowski, J.'

_publ_section_title
;
 Graftonite-(Mn), ideally M1MnM2,M3Fe2(PO4)2, and graftonite-(Ca),
 ideally M1CaM2,M3Fe2(PO4)2, two new minerals of the graftonite group from Poland
;
_journal_name_full 'Mineralogical Magazine'
_journal_page_first 1307
_journal_page_last 1322
_journal_volume 82
_journal_year 2018
_chemical_compound_source 'type sample from phosphate pegmatites from Michalkowa, Poland'
_chemical_formula_sum 'Ca0.98 Fe1.39 Mg0.05 Mn0.58 O8 P2'
_chemical_name_mineral Graftonite-(Ca)
_space_group_IT_number 14
_space_group_name_Hall '-P 2ybc'
_space_group_name_H-M_alt 'P 1 21/c 1'
_symmetry_space_group_name_H-M 'P 1 21/c 1'
_cell_angle_alpha 90
_cell_angle_beta 99.35
_cell_angle_gamma 90
_cell_length_a 8.792
_cell_length_b 11.743
_cell_length_c 6.169
_cell_formula_units_Z 4
_cell_volume 628.453
_database_code_amcsd 0020875
_exptl_crystal_density_diffrn 3.593
_cod_data_source_file inputs/fixed/downloads/18/18619.cif
_cod_data_source_block 18619
_cod_original_formula_sum 'Ca.98 Mn.58 Fe1.39 Mg.05 P2 O8'
_cod_database_code 9017712

loop_
_space_group_symop_operation_xyz
x,y,z
x,1/2-y,1/2+z
-x,1/2+y,1/2-z
-x,-y,-z

loop_
_atom_site_aniso_label
_atom_site_aniso_U_11
_atom_site_aniso_U_22
_atom_site_aniso_U_33
_atom_site_aniso_U_12
_atom_site_aniso_U_13
_atom_site_aniso_U_23
CaM1 0.01412 0.01124 0.01052 -0.00024 0.00090 -0.00061
Mn2+M1 0.01412 0.01124 0.01052 -0.00024 0.00090 -0.00061
Fe2+M2 0.01432 0.01943 0.00583 0.00428 0.00135 0.00027
Fe2+M3 0.01407 0.01357 0.00900 0.00247 0.00107 0.00021
Mn2+M3 0.01407 0.01357 0.00900 0.00247 0.00107 0.00021
MgM3 0.01407 0.01357 0.00900 0.00247 0.00107 0.00021
P1 0.00918 0.00907 0.00734 -0.00047 0.00160 0.00003
P2 0.00871 0.01132 0.00563 0.00045 0.00144 -0.00008
O1 0.01840 0.01200 0.00840 0.00130 0.00190 -0.00210
O2 0.01210 0.01660 0.01060 0.00510 0.00330 0.00130
O3 0.01180 0.01410 0.01250 0.00290 0.00390 0.00090
O4 0.01330 0.01590 0.00690 -0.00140 0.00320 -0.00010
O5 0.01670 0.01610 0.01080 -0.00770 0.00350 -0.00080
O6 0.01080 0.01920 0.00570 -0.00010 0.00040 0.00030
O7 0.01490 0.01270 0.00980 0.00140 0.00070 0.00260
O8 0.01200 0.01180 0.01200 -0.00190 0.00150 -0.00070

loop_
_atom_site_label
_atom_site_fract_x
_atom_site_fract_y
_atom_site_fract_z
_atom_site_occupancy
_atom_site_U_iso_or_equiv
CaM1 0.95075 0.12407 0.82659 0.98000 0.01208
Mn2+M1 0.95075 0.12407 0.82659 0.02000 0.01208
Fe2+M2 0.71201 0.08002 0.32618 1.00000 0.01323
Fe2+M3 0.35994 0.19058 0.13322 0.39000 0.01230
Mn2+M3 0.35994 0.19058 0.13322 0.56000 0.01230
MgM3 0.35994 0.19058 0.13322 0.05000 0.01230
P1 0.09429 0.13313 0.39783 1.00000 0.00850
P2 0.59969 0.08932 0.80729 1.00000 0.00852
O1 0.08319 0.07107 0.17821 1.00000 0.01300
O2 0.47048 0.17453 0.83106 1.00000 0.01290
O3 0.93834 0.18602 0.42934 1.00000 0.01260
O4 0.68469 0.12779 0.62166 1.00000 0.01190
O5 0.20933 0.23233 0.38521 1.00000 0.01440
O6 0.72450 0.09199 0.01348 1.00000 0.01200
O7 0.14641 0.05815 0.59776 1.00000 0.01260
O8 0.53474 -0.03324 0.76596 1.00000 0.01200

loop_
_cod_related_entry_id
_cod_related_entry_database
_cod_related_entry_code
1 AMCSD 0020875
